data_1553588
loop_
_publ_author_name
'Prenzel, Dominik'
'Kirschbaum, Rolf W.'
'Chalifoux, Wesley A.'
'McDonald, Robert'
'Ferguson, Michael J.'
'Drewello, Thomas'
'Tykwinski, Rik R.'

_publ_section_title
;
 Polymerization of acetylene: polyynes, but not carbyne
;
_journal_issue 5
_journal_name_full 'Organic Chemistry Frontiers'
_journal_page_first 668
_journal_paper_doi 10.1039/C6QO00648E
_journal_volume 4
_journal_year 2017
_chemical_formula_moiety 'C45 H64, C H2 Cl2'
_chemical_formula_sum 'C46 H66 Cl2'
_chemical_formula_weight 689.88
_chemical_name_systematic '3,3,3-tris(3,5-di-t-butyl)prop-1-yne, dichloromethane solvate'
_space_group_crystal_system monoclinic
_space_group_IT_number 14
_space_group_name_Hall '-P 2yn'
_space_group_name_H-M_alt 'P 1 21/n 1'
_atom_sites_solution_hydrogens geom
_audit_creation_method SHELXL-2014/7
_audit_update_record
;
2016-09-30 deposited with the CCDC.
2016-11-08 downloaded from the CCDC.
;
_cell_angle_alpha 90
_cell_angle_beta 90.6212(14)
_cell_angle_gamma 90
_cell_formula_units_Z 4
_cell_length_a 10.4263(9)
_cell_length_b 10.2668(9)
_cell_length_c 40.789(4)
_cell_measurement_reflns_used 5254
_cell_measurement_temperature 193(2)
_cell_measurement_theta_max 25.25
_cell_measurement_theta_min 2.18
_cell_volume 4366.0(7)
_computing_cell_refinement 'Bruker SAINT'
_computing_data_collection 'Bruker APEX2'
_computing_data_reduction 'Bruker SAINT'
_computing_molecular_graphics 'Bruker SHELXTL'
_computing_publication_material 'Bruker SHELXTL'
_computing_structure_refinement 'SHELXL-2014/7 (Sheldrick, 2014)'
_computing_structure_solution 'SHELXS-97 (Sheldrick, 2008)'
_diffrn_ambient_temperature 193(2)
_diffrn_measured_fraction_theta_full 1.000
_diffrn_measured_fraction_theta_max 1.000
_diffrn_measurement_device_type 'Bruker SMART 1000 CCD'
_diffrn_measurement_method '\w scans'
_diffrn_radiation_type MoK\a
_diffrn_radiation_wavelength 0.71073
_diffrn_reflns_av_R_equivalents 0.0375
_diffrn_reflns_av_unetI/netI 0.0300
_diffrn_reflns_Laue_measured_fraction_full 1.000
_diffrn_reflns_Laue_measured_fraction_max 1.000
_diffrn_reflns_limit_h_max 12
_diffrn_reflns_limit_h_min -12
_diffrn_reflns_limit_k_max 12
_diffrn_reflns_limit_k_min -12
_diffrn_reflns_limit_l_max 49
_diffrn_reflns_limit_l_min -49
_diffrn_reflns_number 31531
_diffrn_reflns_point_group_measured_fraction_full 1.000
_diffrn_reflns_point_group_measured_fraction_max 1.000
_diffrn_reflns_theta_full 25.242
_diffrn_reflns_theta_max 25.680
_diffrn_reflns_theta_min 1.997
_exptl_absorpt_coefficient_mu 0.176
_exptl_absorpt_correction_T_max 1.0000
_exptl_absorpt_correction_T_min 0.8924
_exptl_absorpt_correction_type numerical
_exptl_absorpt_process_details 'SADABS 2014/5'
_exptl_crystal_colour colorless
_exptl_crystal_density_diffrn 1.050
_exptl_crystal_description prism
_exptl_crystal_F_000 1504
_exptl_crystal_recrystallization_method 'Re-crystallisation from solvent: CH2Cl2'
_exptl_crystal_size_max 0.590
_exptl_crystal_size_mid 0.450
_exptl_crystal_size_min 0.220
_refine_diff_density_max 0.431
_refine_diff_density_min -0.245
_refine_diff_density_rms 0.035
_refine_ls_extinction_method none
_refine_ls_goodness_of_fit_ref 1.065
_refine_ls_hydrogen_treatment constr
_refine_ls_matrix_type full
_refine_ls_number_parameters 455
_refine_ls_number_reflns 8298
_refine_ls_number_restraints 6
_refine_ls_restrained_S_all 1.072
_refine_ls_R_factor_all 0.0826
_refine_ls_R_factor_gt 0.0607
_refine_ls_shift/su_max 0.000
_refine_ls_shift/su_mean 0.000
_refine_ls_structure_factor_coef Fsqd
_refine_ls_weighting_details 'w=1/[\s^2^(Fo^2^)+(0.0598P)^2^+2.0474P] where P=(Fo^2^+2Fc^2^)/3'
_refine_ls_weighting_scheme calc
_refine_ls_wR_factor_gt 0.1479
_refine_ls_wR_factor_ref 0.1593
_reflns_Friedel_coverage 0.000
_reflns_number_gt 6236
_reflns_number_total 8298
_reflns_threshold_expression 'I > 2\s(I)'
_cod_data_source_file c6qo00648e2.cif
_cod_data_source_block Tr-H1
_cod_original_sg_symbol_H-M 'P 21/n'
_cod_database_code 1553588
_shelx_shelxl_version_number 2014/7
_shelx_space_group_comment
; 
The symmetry employed for this shelxl refinement is uniquely defined 
by the following loop, which should always be used as a source of 
symmetry information in preference to the above space-group names. 
They are only intended as comments. 
;
_shelx_estimated_absorpt_t_min 0.903
_shelx_estimated_absorpt_t_max 0.962

loop_
_space_group_symop_operation_xyz
'x, y, z'
'-x+1/2, y+1/2, -z+1/2'
'-x, -y, -z'
'x-1/2, -y-1/2, z-1/2'

loop_
_atom_site_label
_atom_site_type_symbol
_atom_site_fract_x
_atom_site_fract_y
_atom_site_fract_z
_atom_site_U_iso_or_equiv
_atom_site_adp_type
_atom_site_occupancy
_atom_site_site_symmetry_order
_atom_site_calc_flag
_atom_site_refinement_flags_posn
_atom_site_refinement_flags_adp
_atom_site_refinement_flags_occupancy
_atom_site_disorder_assembly
_atom_site_disorder_group
C1 C 0.2794(2) 0.0908(2) 0.17139(6) 0.0562(6) Uani 1 1 d . . . . .
H1 H 0.3316 0.0416 0.1861 0.067 Uiso 1 1 calc R U . . .
C2 C 0.21429(19) 0.15208(19) 0.15309(5) 0.0390(5) Uani 1 1 d . . . . .
C3 C 0.13150(17) 0.22922(18) 0.13041(4) 0.0328(4) Uani 1 1 d . . . . .
C11 C 0.15437(17) 0.37511(18) 0.13806(4) 0.0330(4) Uani 1 1 d . . . . .
C12 C 0.05406(17) 0.46105(18) 0.14262(4) 0.0329(4) Uani 1 1 d . . . . .
H12 H -0.0317 0.4301 0.1411 0.039 Uiso 1 1 calc R U . . .
C13 C 0.07641(18) 0.59253(18) 0.14943(4) 0.0351(4) Uani 1 1 d . . . . .
C14 C 0.20243(18) 0.63551(19) 0.15116(5) 0.0377(4) Uani 1 1 d . . . . .
H14 H 0.2187 0.7246 0.1559 0.045 Uiso 1 1 calc R U . . .
C15 C 0.30614(18) 0.5522(2) 0.14614(5) 0.0395(5) Uani 1 1 d . . . . .
C16 C 0.27957(18) 0.4220(2) 0.13986(5) 0.0396(5) Uani 1 1 d . . . . .
H16 H 0.3487 0.3632 0.1367 0.047 Uiso 1 1 calc R U . . .
C17 C -0.03886(19) 0.68253(19) 0.15509(5) 0.0436(5) Uani 1 1 d . . . . .
C18 C -0.1076(2) 0.6376(2) 0.18619(6) 0.0600(6) Uani 1 1 d . . . . .
H18A H -0.1333 0.5463 0.1837 0.072 Uiso 1 1 calc R U . . .
H18B H -0.0495 0.6463 0.2051 0.072 Uiso 1 1 calc R U . . .
H18C H -0.1839 0.6915 0.1896 0.072 Uiso 1 1 calc R U . . .
C19 C 0.0001(2) 0.8247(2) 0.15948(7) 0.0631(7) Uani 1 1 d . . . . .
H19A H 0.0595 0.8323 0.1782 0.076 Uiso 1 1 calc R U . . .
H19B H 0.0421 0.8556 0.1396 0.076 Uiso 1 1 calc R U . . .
H19C H -0.0764 0.8775 0.1635 0.076 Uiso 1 1 calc R U . . .
C20 C -0.1314(2) 0.6745(2) 0.12579(7) 0.0596(6) Uani 1 1 d . . . . .
H20A H -0.1578 0.5838 0.1225 0.071 Uiso 1 1 calc R U . . .
H20B H -0.2071 0.7282 0.1301 0.071 Uiso 1 1 calc R U . . .
H20C H -0.0885 0.7063 0.1061 0.071 Uiso 1 1 calc R U . . .
C21 C 0.4456(2) 0.6012(2) 0.14695(6) 0.0544(6) Uani 1 1 d D . . . .
C22A C 0.4974(3) 0.5913(4) 0.11082(9) 0.0732(10) Uani 0.8 1 d . . P A 1
H22A H 0.4455 0.6468 0.0963 0.088 Uiso 0.8 1 calc R U P A 1
H22B H 0.5870 0.6201 0.1104 0.088 Uiso 0.8 1 calc R U P A 1
H22C H 0.4919 0.5008 0.1033 0.088 Uiso 0.8 1 calc R U P A 1
C23A C 0.4581(3) 0.7433(4) 0.15613(11) 0.0821(12) Uani 0.8 1 d . . P A 1
H23A H 0.4026 0.7958 0.1417 0.099 Uiso 0.8 1 calc R U P A 1
H23B H 0.4322 0.7554 0.1790 0.099 Uiso 0.8 1 calc R U P A 1
H23C H 0.5474 0.7710 0.1536 0.099 Uiso 0.8 1 calc R U P A 1
C24A C 0.5278(3) 0.5151(4) 0.16797(12) 0.0859(12) Uani 0.8 1 d . . P A 1
H24A H 0.5166 0.4242 0.1611 0.103 Uiso 0.8 1 calc R U P A 1
H24B H 0.6180 0.5401 0.1656 0.103 Uiso 0.8 1 calc R U P A 1
H24C H 0.5028 0.5244 0.1909 0.103 Uiso 0.8 1 calc R U P A 1
C22B C 0.4634(15) 0.7122(13) 0.1232(3) 0.077(2) Uiso 0.2 1 d D U P A 2
H22D H 0.3979 0.7788 0.1271 0.092 Uiso 0.2 1 calc R U P A 2
H22E H 0.5488 0.7503 0.1265 0.092 Uiso 0.2 1 calc R U P A 2
H22F H 0.4550 0.6797 0.1007 0.092 Uiso 0.2 1 calc R U P A 2
C23B C 0.4643(15) 0.6595(15) 0.1825(3) 0.077(2) Uiso 0.2 1 d D U P A 2
H23D H 0.4535 0.5903 0.1987 0.092 Uiso 0.2 1 calc R U P A 2
H23E H 0.5506 0.6966 0.1846 0.092 Uiso 0.2 1 calc R U P A 2
H23F H 0.4004 0.7278 0.1861 0.092 Uiso 0.2 1 calc R U P A 2
C24B C 0.5454(13) 0.4936(13) 0.1421(4) 0.077(2) Uiso 0.2 1 d D U P A 2
H24D H 0.5307 0.4235 0.1580 0.092 Uiso 0.2 1 calc R U P A 2
H24E H 0.5378 0.4590 0.1198 0.092 Uiso 0.2 1 calc R U P A 2
H24F H 0.6316 0.5296 0.1455 0.092 Uiso 0.2 1 calc R U P A 2
C31 C 0.17064(16) 0.19532(17) 0.09490(4) 0.0316(4) Uani 1 1 d . . . . .
C32 C 0.17712(17) 0.06400(18) 0.08603(5) 0.0338(4) Uani 1 1 d . . . . .
H32 H 0.1606 -0.0008 0.1021 0.041 Uiso 1 1 calc R U . . .
C33 C 0.20689(18) 0.02635(17) 0.05456(4) 0.0340(4) Uani 1 1 d . . . . .
C34 C 0.23311(18) 0.12389(18) 0.03163(5) 0.0362(4) Uani 1 1 d . . . . .
H34 H 0.2548 0.0993 0.0099 0.043 Uiso 1 1 calc R U . . .
C35 C 0.22847(17) 0.25475(18) 0.03948(5) 0.0352(4) Uani 1 1 d . . . . .
C36 C 0.19480(17) 0.28893(18) 0.07144(5) 0.0345(4) Uani 1 1 d . . . . .
H36 H 0.1884 0.3784 0.0771 0.041 Uiso 1 1 calc R U . . .
C37 C 0.2134(2) -0.11707(18) 0.04402(5) 0.0413(5) Uani 1 1 d . . . . .
C38 C 0.1193(3) -0.1393(2) 0.01533(6) 0.0616(6) Uani 1 1 d . . . . .
H38A H 0.1409 -0.0809 -0.0028 0.074 Uiso 1 1 calc R U . . .
H38B H 0.1253 -0.2299 0.0079 0.074 Uiso 1 1 calc R U . . .
H38C H 0.0317 -0.1214 0.0225 0.074 Uiso 1 1 calc R U . . .
C39 C 0.1775(3) -0.2088(2) 0.07160(6) 0.0639(7) Uani 1 1 d . . . . .
H39A H 0.0901 -0.1895 0.0788 0.077 Uiso 1 1 calc R U . . .
H39B H 0.1819 -0.2989 0.0638 0.077 Uiso 1 1 calc R U . . .
H39C H 0.2374 -0.1971 0.0900 0.077 Uiso 1 1 calc R U . . .
C40 C 0.3499(2) -0.1481(2) 0.03309(6) 0.0578(6) Uani 1 1 d . . . . .
H40A H 0.3738 -0.0892 0.0153 0.069 Uiso 1 1 calc R U . . .
H40B H 0.4094 -0.1365 0.0516 0.069 Uiso 1 1 calc R U . . .
H40C H 0.3538 -0.2384 0.0254 0.069 Uiso 1 1 calc R U . . .
C41 C 0.2593(2) 0.36048(19) 0.01417(5) 0.0446(5) Uani 1 1 d D . . . .
C42A C 0.3054(4) 0.3099(3) -0.01750(8) 0.0655(10) Uani 0.75 1 d . . P B 1
H42A H 0.3819 0.2562 -0.0137 0.079 Uiso 0.75 1 calc R U P B 1
H42B H 0.2381 0.2569 -0.0279 0.079 Uiso 0.75 1 calc R U P B 1
H42C H 0.3269 0.3829 -0.0319 0.079 Uiso 0.75 1 calc R U P B 1
C43A C 0.3666(3) 0.4509(3) 0.02959(8) 0.0531(8) Uani 0.75 1 d . . P B 1
H43A H 0.3373 0.4852 0.0506 0.064 Uiso 0.75 1 calc R U P B 1
H43B H 0.4453 0.4002 0.0330 0.064 Uiso 0.75 1 calc R U P B 1
H43C H 0.3840 0.5234 0.0146 0.064 Uiso 0.75 1 calc R U P B 1
C44A C 0.1401(3) 0.4448(3) 0.00960(8) 0.0518(7) Uani 0.75 1 d . . P B 1
H44A H 0.1120 0.4768 0.0310 0.062 Uiso 0.75 1 calc R U P B 1
H44B H 0.1603 0.5189 -0.0046 0.062 Uiso 0.75 1 calc R U P B 1
H44C H 0.0715 0.3929 -0.0005 0.062 Uiso 0.75 1 calc R U P B 1
C42B C 0.1735(11) 0.3339(12) -0.0182(2) 0.0765(18) Uiso 0.25 1 d D U P B 2
H42D H 0.1819 0.2424 -0.0247 0.092 Uiso 0.25 1 calc R U P B 2
H42E H 0.0834 0.3530 -0.0136 0.092 Uiso 0.25 1 calc R U P B 2
H42F H 0.2030 0.3900 -0.0361 0.092 Uiso 0.25 1 calc R U P B 2
C43B C 0.3910(10) 0.3281(12) -0.0006(3) 0.0765(18) Uiso 0.25 1 d D U P B 2
H43D H 0.3961 0.2344 -0.0050 0.092 Uiso 0.25 1 calc R U P B 2
H43E H 0.4014 0.3762 -0.0212 0.092 Uiso 0.25 1 calc R U P B 2
H43F H 0.4591 0.3531 0.0149 0.092 Uiso 0.25 1 calc R U P B 2
C44B C 0.2400(12) 0.4993(9) 0.0218(3) 0.0765(18) Uiso 0.25 1 d D U P B 2
H44D H 0.2646 0.5523 0.0029 0.092 Uiso 0.25 1 calc R U P B 2
H44E H 0.1495 0.5147 0.0268 0.092 Uiso 0.25 1 calc R U P B 2
H44F H 0.2932 0.5233 0.0408 0.092 Uiso 0.25 1 calc R U P B 2
C51 C -0.01003(17) 0.19205(17) 0.13645(4) 0.0312(4) Uani 1 1 d . . . . .
C52 C -0.09702(18) 0.18071(18) 0.11080(4) 0.0342(4) Uani 1 1 d . . . . .
H52 H -0.0681 0.1903 0.0889 0.041 Uiso 1 1 calc R U . . .
C53 C -0.22661(18) 0.15538(19) 0.11640(5) 0.0367(4) Uani 1 1 d . . . . .
C54 C -0.26607(19) 0.14164(19) 0.14844(5) 0.0397(5) Uani 1 1 d . . . . .
H54 H -0.3541 0.1250 0.1525 0.048 Uiso 1 1 calc R U . . .
C55 C -0.18089(19) 0.15146(18) 0.17499(5) 0.0375(4) Uani 1 1 d . . . . .
C56 C -0.05309(18) 0.17706(18) 0.16853(5) 0.0353(4) Uani 1 1 d . . . . .
H56 H 0.0063 0.1846 0.1863 0.042 Uiso 1 1 calc R U . . .
C57 C -0.3188(2) 0.1396(2) 0.08706(5) 0.0486(5) Uani 1 1 d . . . . .
C58 C -0.2843(2) 0.0144(3) 0.06897(6) 0.0610(6) Uani 1 1 d . . . . .
H58A H -0.1944 0.0182 0.0622 0.073 Uiso 1 1 calc R U . . .
H58B H -0.2966 -0.0604 0.0835 0.073 Uiso 1 1 calc R U . . .
H58C H -0.3397 0.0050 0.0495 0.073 Uiso 1 1 calc R U . . .
C59 C -0.3058(2) 0.2563(3) 0.06384(6) 0.0638(7) Uani 1 1 d . . . . .
H59A H -0.3280 0.3365 0.0755 0.077 Uiso 1 1 calc R U . . .
H59B H -0.2172 0.2620 0.0562 0.077 Uiso 1 1 calc R U . . .
H59C H -0.3638 0.2450 0.0450 0.077 Uiso 1 1 calc R U . . .
C60 C -0.4595(2) 0.1311(3) 0.09733(7) 0.0743(8) Uani 1 1 d . . . . .
H60A H -0.4834 0.2108 0.1090 0.089 Uiso 1 1 calc R U . . .
H60B H -0.5142 0.1212 0.0778 0.089 Uiso 1 1 calc R U . . .
H60C H -0.4711 0.0558 0.1118 0.089 Uiso 1 1 calc R U . . .
C61 C -0.2304(2) 0.1367(2) 0.21015(5) 0.0504(5) Uani 1 1 d . . . . .
C62A C -0.2955(10) 0.0054(8) 0.2131(3) 0.113(4) Uani 0.6 1 d . . P C 1
H62A H -0.3610 -0.0034 0.1958 0.135 Uiso 0.6 1 calc R U P C 1
H62B H -0.2317 -0.0640 0.2108 0.135 Uiso 0.6 1 calc R U P C 1
H62C H -0.3361 -0.0015 0.2346 0.135 Uiso 0.6 1 calc R U P C 1
C63A C -0.3334(6) 0.2416(6) 0.21664(13) 0.0703(15) Uani 0.6 1 d . . P C 1
H63A H -0.4016 0.2349 0.2000 0.084 Uiso 0.6 1 calc R U P C 1
H63B H -0.3697 0.2281 0.2384 0.084 Uiso 0.6 1 calc R U P C 1
H63C H -0.2941 0.3282 0.2156 0.084 Uiso 0.6 1 calc R U P C 1
C64A C -0.1288(9) 0.1528(12) 0.23659(18) 0.133(5) Uani 0.6 1 d . . P C 1
H64A H -0.0877 0.2381 0.2343 0.160 Uiso 0.6 1 calc R U P C 1
H64B H -0.1686 0.1466 0.2582 0.160 Uiso 0.6 1 calc R U P C 1
H64C H -0.0642 0.0841 0.2344 0.160 Uiso 0.6 1 calc R U P C 1
C62B C -0.3478(13) 0.0550(16) 0.2124(3) 0.124(7) Uani 0.4 1 d . . P C 2
H62D H -0.3307 -0.0313 0.2031 0.148 Uiso 0.4 1 calc R U P C 2
H62E H -0.3722 0.0460 0.2354 0.148 Uiso 0.4 1 calc R U P C 2
H62F H -0.4179 0.0964 0.2000 0.148 Uiso 0.4 1 calc R U P C 2
C63B C -0.2459(11) 0.2716(9) 0.2237(2) 0.087(3) Uani 0.4 1 d . . P C 2
H63D H -0.1652 0.3196 0.2214 0.105 Uiso 0.4 1 calc R U P C 2
H63E H -0.3142 0.3170 0.2115 0.105 Uiso 0.4 1 calc R U P C 2
H63F H -0.2685 0.2665 0.2469 0.105 Uiso 0.4 1 calc R U P C 2
C64B C -0.1249(14) 0.0699(11) 0.2309(3) 0.083(3) Uani 0.4 1 d . . P C 2
H64D H -0.0459 0.1215 0.2300 0.100 Uiso 0.4 1 calc R U P C 2
H64E H -0.1529 0.0633 0.2537 0.100 Uiso 0.4 1 calc R U P C 2
H64F H -0.1087 -0.0175 0.2222 0.100 Uiso 0.4 1 calc R U P C 2

loop_
_atom_site_aniso_label
_atom_site_aniso_U_11
_atom_site_aniso_U_22
_atom_site_aniso_U_33
_atom_site_aniso_U_23
_atom_site_aniso_U_13
_atom_site_aniso_U_12
C1 0.0555(14) 0.0550(14) 0.0578(14) 0.0022(12) -0.0080(11) 0.0102(12)
C2 0.0392(11) 0.0387(11) 0.0394(11) -0.0053(9) 0.0043(9) -0.0010(9)
C3 0.0311(9) 0.0317(10) 0.0358(10) -0.0026(8) 0.0035(8) -0.0002(8)
C11 0.0334(10) 0.0346(10) 0.0311(9) -0.0054(8) 0.0035(8) -0.0005(8)
C12 0.0282(9) 0.0368(10) 0.0337(10) -0.0023(8) 0.0044(7) -0.0030(8)
C13 0.0362(10) 0.0358(10) 0.0336(10) -0.0034(8) 0.0070(8) -0.0013(8)
C14 0.0384(11) 0.0342(10) 0.0407(11) -0.0061(8) 0.0038(8) -0.0058(8)
C15 0.0339(10) 0.0433(11) 0.0414(11) -0.0056(9) 0.0001(8) -0.0056(9)
C16 0.0303(10) 0.0407(11) 0.0477(12) -0.0061(9) 0.0004(8) 0.0025(8)
C17 0.0393(11) 0.0349(11) 0.0571(13) -0.0018(9) 0.0150(10) 0.0017(9)
C18 0.0565(14) 0.0521(14) 0.0720(16) -0.0043(12) 0.0307(12) 0.0023(11)
C19 0.0580(15) 0.0387(13) 0.0930(19) -0.0083(12) 0.0254(14) 0.0036(11)
C20 0.0437(13) 0.0544(14) 0.0806(17) 0.0061(12) 0.0037(12) 0.0084(11)
C21 0.0317(11) 0.0519(13) 0.0795(17) -0.0070(12) -0.0048(11) -0.0081(10)
C22A 0.0384(16) 0.088(3) 0.093(3) -0.006(2) 0.0137(16) -0.0165(16)
C23A 0.0433(18) 0.071(2) 0.132(3) -0.028(2) 0.0025(19) -0.0231(16)
C24A 0.0423(18) 0.096(3) 0.119(3) 0.022(2) -0.031(2) -0.0203(18)
C31 0.0254(9) 0.0329(10) 0.0366(10) -0.0050(8) 0.0049(7) -0.0008(7)
C32 0.0340(10) 0.0304(10) 0.0371(10) 0.0018(8) 0.0072(8) -0.0015(8)
C33 0.0356(10) 0.0288(9) 0.0376(10) -0.0022(8) 0.0053(8) 0.0025(8)
C34 0.0387(10) 0.0349(10) 0.0351(10) -0.0023(8) 0.0091(8) 0.0031(8)
C35 0.0325(10) 0.0320(10) 0.0413(11) 0.0009(8) 0.0070(8) 0.0030(8)
C36 0.0321(10) 0.0284(9) 0.0431(11) -0.0027(8) 0.0065(8) 0.0004(7)
C37 0.0548(13) 0.0286(10) 0.0406(11) -0.0030(8) 0.0089(9) 0.0022(9)
C38 0.0768(17) 0.0431(13) 0.0648(15) -0.0139(11) -0.0016(13) -0.0046(12)
C39 0.103(2) 0.0293(11) 0.0600(15) -0.0026(10) 0.0231(14) -0.0029(12)
C40 0.0657(15) 0.0379(12) 0.0702(16) -0.0065(11) 0.0155(12) 0.0114(11)
C41 0.0502(12) 0.0334(11) 0.0505(12) 0.0074(9) 0.0120(10) 0.0031(9)
C42A 0.111(3) 0.0428(17) 0.0436(17) 0.0095(14) 0.0316(19) 0.0002(18)
C43A 0.0486(17) 0.0411(16) 0.070(2) 0.0106(14) 0.0145(15) -0.0075(13)
C44A 0.0588(19) 0.0415(16) 0.0551(18) 0.0138(14) -0.0025(14) 0.0043(14)
C51 0.0329(10) 0.0267(9) 0.0342(10) -0.0041(7) 0.0046(8) -0.0006(7)
C52 0.0362(10) 0.0371(10) 0.0295(9) -0.0030(8) 0.0058(8) 0.0002(8)
C53 0.0330(10) 0.0382(10) 0.0390(10) -0.0064(8) 0.0033(8) 0.0018(8)
C54 0.0335(10) 0.0413(11) 0.0445(11) -0.0042(9) 0.0104(9) -0.0030(8)
C55 0.0431(11) 0.0341(10) 0.0354(10) -0.0002(8) 0.0107(8) 0.0000(8)
C56 0.0400(11) 0.0345(10) 0.0314(10) -0.0035(8) 0.0007(8) 0.0005(8)
C57 0.0363(11) 0.0654(15) 0.0440(12) -0.0118(11) -0.0007(9) 0.0016(10)
C58 0.0633(15) 0.0696(16) 0.0500(14) -0.0188(12) -0.0070(11) -0.0036(13)
C59 0.0614(15) 0.0769(18) 0.0527(14) -0.0013(13) -0.0129(11) 0.0145(13)
C60 0.0373(13) 0.123(3) 0.0621(16) -0.0189(16) -0.0041(11) -0.0031(14)
C61 0.0568(13) 0.0578(14) 0.0368(11) 0.0050(10) 0.0152(10) 0.0044(11)
C62A 0.171(11) 0.076(4) 0.094(5) 0.028(3) 0.084(6) -0.003(5)
C63A 0.087(4) 0.075(4) 0.049(3) 0.006(2) 0.031(3) 0.025(3)
C64A 0.078(4) 0.292(15) 0.029(3) 0.004(6) 0.009(3) 0.037(9)
C62B 0.102(9) 0.234(19) 0.035(4) -0.012(8) 0.023(5) -0.105(11)
C63B 0.139(9) 0.075(6) 0.049(4) -0.003(4) 0.041(6) 0.025(6)
C64B 0.095(7) 0.125(9) 0.030(5) 0.023(5) 0.025(4) 0.004(7)

loop_
_atom_type_symbol
_atom_type_description
_atom_type_scat_dispersion_real
_atom_type_scat_dispersion_imag
_atom_type_scat_source
C C 0.0033 0.0016 'International Tables Vol C Tables 4.2.6.8 and 6.1.1.4'
H H 0.0000 0.0000 'International Tables Vol C Tables 4.2.6.8 and 6.1.1.4'
Cl Cl 0.1484 0.1585 'International Tables Vol C Tables 4.2.6.8 and 6.1.1.4'

loop_
_geom_angle_atom_site_label_1
_geom_angle_atom_site_label_2
_geom_angle_atom_site_label_3
_geom_angle
C1 C2 C3 179.3(2)
C2 C3 C51 108.55(15)
C2 C3 C11 107.64(15)
C51 C3 C11 110.60(14)
C2 C3 C31 107.76(15)
C51 C3 C31 110.78(14)
C11 C3 C31 111.36(15)
C12 C11 C16 118.84(17)
C12 C11 C3 121.98(16)
C16 C11 C3 119.17(16)
C11 C12 C13 121.24(17)
C14 C13 C12 118.24(17)
C14 C13 C17 122.92(17)
C12 C13 C17 118.83(17)
C13 C14 C15 122.17(18)
C16 C15 C14 117.64(17)
C16 C15 C21 120.38(18)
C14 C15 C21 121.98(18)
C15 C16 C11 121.84(18)
C19 C17 C20 108.0(2)
C19 C17 C18 108.46(19)
C20 C17 C18 109.46(19)
C19 C17 C13 112.70(17)
C20 C17 C13 109.77(17)
C18 C17 C13 108.46(17)
C24A C21 C23A 112.5(3)
C22B C21 C24B 112.0(9)
C24A C21 C15 110.7(2)
C22B C21 C15 110.8(6)
C23A C21 C15 113.6(2)
C24B C21 C15 113.9(6)
C22B C21 C23B 106.7(9)
C24B C21 C23B 108.3(9)
C15 C21 C23B 104.5(6)
C24A C21 C22A 107.3(3)
C23A C21 C22A 105.3(3)
C15 C21 C22A 106.94(19)
C36 C31 C32 118.83(16)
C36 C31 C3 122.91(16)
C32 C31 C3 118.22(16)
C33 C32 C31 121.56(17)
C32 C33 C34 117.97(17)
C32 C33 C37 122.73(17)
C34 C33 C37 119.30(16)
C35 C34 C33 122.22(17)
C34 C35 C36 118.01(17)
C34 C35 C41 121.58(17)
C36 C35 C41 120.41(17)
C31 C36 C35 121.37(17)
C39 C37 C40 108.93(19)
C39 C37 C33 112.05(16)
C40 C37 C33 108.98(17)
C39 C37 C38 108.19(19)
C40 C37 C38 109.62(19)
C33 C37 C38 109.04(17)
C42A C41 C44A 111.4(2)
C44B C41 C35 120.8(5)
C42A C41 C35 114.32(19)
C44A C41 C35 107.93(18)
C44B C41 C43B 114.5(7)
C35 C41 C43B 107.7(5)
C42A C41 C43A 108.6(2)
C44A C41 C43A 106.7(2)
C35 C41 C43A 107.49(19)
C44B C41 C42B 105.2(7)
C35 C41 C42B 108.3(5)
C43B C41 C42B 97.5(7)
C52 C51 C56 119.01(17)
C52 C51 C3 121.32(16)
C56 C51 C3 119.56(16)
C51 C52 C53 121.33(17)
C54 C53 C52 118.16(17)
C54 C53 C57 122.41(17)
C52 C53 C57 119.39(17)
C53 C54 C55 122.19(18)
C56 C55 C54 118.08(17)
C56 C55 C61 121.97(18)
C54 C55 C61 119.94(18)
C55 C56 C51 121.23(18)
C58 C57 C60 108.4(2)
C58 C57 C59 109.65(19)
C60 C57 C59 107.8(2)
C58 C57 C53 108.44(18)
C60 C57 C53 112.73(18)
C59 C57 C53 109.86(18)
C62B C61 C63B 114.0(7)
C64A C61 C62A 110.6(6)
C62B C61 C55 113.4(4)
C63B C61 C55 106.9(3)
C64A C61 C55 114.5(4)
C62A C61 C55 108.5(4)
C62B C61 C64B 107.4(8)
C63B C61 C64B 106.7(6)
C55 C61 C64B 108.1(4)
C64A C61 C63A 106.5(4)
C62A C61 C63A 107.1(4)
C55 C61 C63A 109.4(2)

loop_
_geom_bond_atom_site_label_1
_geom_bond_atom_site_label_2
_geom_bond_distance
C1 C2 1.185(3)
C2 C3 1.487(3)
C3 C51 1.546(2)
C3 C11 1.548(3)
C3 C31 1.549(2)
C11 C12 1.382(3)
C11 C16 1.392(3)
C12 C13 1.397(3)
C13 C14 1.387(3)
C13 C17 1.535(3)
C14 C15 1.396(3)
C15 C16 1.388(3)
C15 C21 1.539(3)
C17 C19 1.525(3)
C17 C20 1.530(3)
C17 C18 1.535(3)
C21 C24A 1.495(4)
C21 C22B 1.507(10)
C21 C23A 1.512(4)
C21 C24B 1.532(10)
C21 C23B 1.577(10)
C21 C22A 1.578(4)
C31 C36 1.381(3)
C31 C32 1.398(3)
C32 C33 1.379(3)
C33 C34 1.399(3)
C33 C37 1.536(3)
C34 C35 1.382(3)
C35 C36 1.399(3)
C35 C41 1.534(3)
C37 C39 1.517(3)
C37 C40 1.529(3)
C37 C38 1.536(3)
C41 C44B 1.473(9)
C41 C42A 1.478(4)
C41 C44A 1.524(4)
C41 C43B 1.542(9)
C41 C43A 1.579(4)
C41 C42B 1.611(9)
C51 C52 1.382(3)
C51 C56 1.397(3)
C52 C53 1.397(3)
C53 C54 1.382(3)
C53 C57 1.535(3)
C54 C55 1.397(3)
C55 C56 1.386(3)
C55 C61 1.537(3)
C57 C58 1.528(3)
C57 C60 1.533(3)
C57 C59 1.534(3)
C61 C62B 1.488(12)
C61 C63B 1.500(9)
C61 C64A 1.513(9)
C61 C62A 1.515(9)
C61 C64B 1.542(14)
C61 C63A 1.545(6)

loop_
_geom_torsion_atom_site_label_1
_geom_torsion_atom_site_label_2
_geom_torsion_atom_site_label_3
_geom_torsion_atom_site_label_4
_geom_torsion
C2 C3 C11 C12 -131.05(18)
C51 C3 C11 C12 -12.6(2)
C31 C3 C11 C12 111.04(19)
C2 C3 C11 C16 50.1(2)
C51 C3 C11 C16 168.53(16)
C31 C3 C11 C16 -67.8(2)
C16 C11 C12 C13 -1.0(3)
C3 C11 C12 C13 -179.86(17)
C11 C12 C13 C14 0.7(3)
C11 C12 C13 C17 -178.51(17)
C12 C13 C14 C15 0.4(3)
C17 C13 C14 C15 179.62(18)
C13 C14 C15 C16 -1.2(3)
C13 C14 C15 C21 177.94(19)
C14 C15 C16 C11 1.0(3)
C21 C15 C16 C11 -178.22(19)
C12 C11 C16 C15 0.1(3)
C3 C11 C16 C15 179.02(18)
C14 C13 C17 C19 5.4(3)
C12 C13 C17 C19 -175.35(19)
C14 C13 C17 C20 125.8(2)
C12 C13 C17 C20 -55.0(2)
C14 C13 C17 C18 -114.6(2)
C12 C13 C17 C18 64.6(2)
C16 C15 C21 C24A -48.8(3)
C14 C15 C21 C24A 132.0(3)
C16 C15 C21 C22B 124.3(7)
C14 C15 C21 C22B -54.8(7)
C16 C15 C21 C23A -176.5(3)
C14 C15 C21 C23A 4.4(3)
C16 C15 C21 C24B -3.0(8)
C14 C15 C21 C24B 177.9(7)
C16 C15 C21 C23B -121.0(6)
C14 C15 C21 C23B 59.8(7)
C16 C15 C21 C22A 67.8(3)
C14 C15 C21 C22A -111.4(2)
C2 C3 C31 C36 -131.22(18)
C51 C3 C31 C36 110.17(19)
C11 C3 C31 C36 -13.4(2)
C2 C3 C31 C32 51.1(2)
C51 C3 C31 C32 -67.5(2)
C11 C3 C31 C32 168.99(16)
C36 C31 C32 C33 0.0(3)
C3 C31 C32 C33 177.71(17)
C31 C32 C33 C34 1.2(3)
C31 C32 C33 C37 -179.36(18)
C32 C33 C34 C35 -0.8(3)
C37 C33 C34 C35 179.74(18)
C33 C34 C35 C36 -0.8(3)
C33 C34 C35 C41 179.15(18)
C32 C31 C36 C35 -1.6(3)
C3 C31 C36 C35 -179.23(17)
C34 C35 C36 C31 2.0(3)
C41 C35 C36 C31 -177.93(17)
C32 C33 C37 C39 2.7(3)
C34 C33 C37 C39 -177.9(2)
C32 C33 C37 C40 -118.0(2)
C34 C33 C37 C40 61.5(2)
C32 C33 C37 C38 122.4(2)
C34 C33 C37 C38 -58.2(2)
C34 C35 C41 C44B 173.1(6)
C36 C35 C41 C44B -7.0(6)
C34 C35 C41 C42A -5.6(3)
C36 C35 C41 C42A 174.3(2)
C34 C35 C41 C44A 119.0(2)
C36 C35 C41 C44A -61.1(3)
C34 C35 C41 C43B -52.6(6)
C36 C35 C41 C43B 127.3(6)
C34 C35 C41 C43A -126.2(2)
C36 C35 C41 C43A 53.7(2)
C34 C35 C41 C42B 52.0(5)
C36 C35 C41 C42B -128.1(5)
C2 C3 C51 C52 -141.35(17)
C11 C3 C51 C52 100.77(19)
C31 C3 C51 C52 -23.2(2)
C2 C3 C51 C56 42.5(2)
C11 C3 C51 C56 -75.4(2)
C31 C3 C51 C56 160.63(16)
C56 C51 C52 C53 0.4(3)
C3 C51 C52 C53 -175.83(17)
C51 C52 C53 C54 -0.1(3)
C51 C52 C53 C57 -178.21(18)
C52 C53 C54 C55 -0.4(3)
C57 C53 C54 C55 177.65(19)
C53 C54 C55 C56 0.6(3)
C53 C54 C55 C61 179.36(19)
C54 C55 C56 C51 -0.3(3)
C61 C55 C56 C51 -179.06(18)
C52 C51 C56 C55 -0.1(3)
C3 C51 C56 C55 176.11(17)
C54 C53 C57 C58 -110.1(2)
C52 C53 C57 C58 67.9(3)
C54 C53 C57 C60 9.9(3)
C52 C53 C57 C60 -172.1(2)
C54 C53 C57 C59 130.0(2)
C52 C53 C57 C59 -51.9(2)
C56 C55 C61 C62B -154.3(8)
C54 C55 C61 C62B 27.0(8)
C56 C55 C61 C63B 79.2(5)
C54 C55 C61 C63B -99.5(5)
C56 C55 C61 C64A 0.1(6)
C54 C55 C61 C64A -178.6(5)
C56 C55 C61 C62A -123.9(5)
C54 C55 C61 C62A 57.4(5)
C56 C55 C61 C64B -35.3(6)
C54 C55 C61 C64B 145.9(5)
C56 C55 C61 C63A 119.6(3)
C54 C55 C61 C63A -59.1(4)
